data_1573864
loop_
_publ_author_name
'Valverde-Mu\~noz, Francisco Javier'
'Torres Ram\'irez, Ricardo Guillermo'
'Trzop, Elzbieta'
'Bataille, Thierry'
'Daro, Nathalie'
'Denux, Dominique'
'Guionneau, Philippe'
'Cailleau, Herv\'e'
'Chastanet, Guillaume'
'Le Guennic, Boris'
'Collet, Eric'

_publ_section_title
;
 Stabilizing low symmetry-based functions of materials at room temperature
 through isosymmetric electronic bistability
;
_journal_name_full 'Materials Horizons'
_journal_paper_doi 10.1039/D4MH01318B
_journal_year 2025
_chemical_formula_moiety 'C42 H28 Fe N6 S2'
_chemical_formula_sum 'C42 H28 Fe N6 S2'
_chemical_formula_weight 736.67
_chemical_melting_point ?
_space_group_crystal_system monoclinic
_space_group_IT_number 14
_space_group_name_Hall '-P 2ybc'
_space_group_name_H-M_alt 'P 1 21/c 1'
_atom_sites_solution_hydrogens mixed
_atom_sites_solution_primary dual
_audit_creation_date 2023-05-12
_audit_creation_method
;
Olex2 1.5-ac5-024
(compiled 2022.04.12 svn.rca3783a0 for Rigaku Oxford Diffraction, GUI svn.r6498)
;
_audit_update_record
;
2025-01-23 deposited with the CCDC.	2025-02-06 downloaded from the CCDC.
;
_cell_angle_alpha 90
_cell_angle_beta 93.153(5)
_cell_angle_gamma 90
_cell_formula_units_Z 4
_cell_length_a 15.6569(10)
_cell_length_b 14.5792(10)
_cell_length_c 16.8595(9)
_cell_measurement_reflns_used 3486
_cell_measurement_temperature 300.00(12)
_cell_measurement_theta_max 31.8350
_cell_measurement_theta_min 3.6460
_cell_volume 3842.6(4)
_computing_cell_refinement 'CrysAlisPro 1.171.41.115a (Rigaku OD, 2021)'
_computing_data_collection 'CrysAlisPro 1.171.41.115a (Rigaku OD, 2021)'
_computing_data_reduction 'CrysAlisPro 1.171.41.115a (Rigaku OD, 2021)'
_computing_molecular_graphics 'Olex2 1.5-ac5-024 (Dolomanov et al., 2009)'
_computing_publication_material 'Olex2 1.5-ac5-024 (Dolomanov et al., 2009)'
_computing_structure_refinement 'SHELXL 2014/3 (Sheldrick, 2015)'
_computing_structure_solution 'SHELXT 2018/2 (Sheldrick, 2018)'
_diffrn_ambient_environment air
_diffrn_ambient_temperature 300.00(12)
_diffrn_detector 'CCD plate'
_diffrn_detector_area_resol_mean 16.1852
_diffrn_detector_type Sapphire3
_diffrn_measured_fraction_theta_full 0.998
_diffrn_measured_fraction_theta_max 0.998
_diffrn_measurement_details
;
List of Runs (angles in degrees, time in seconds):

  # Type    Start    End  Width  t~exp~   \w     \q     \k     \f   Frames
#--------------------------------------------------------------------------
  1  \w    -19.00  14.00   1.00   45.00    --    1.09 -99.00 150.00   33
  2  \w    -76.00 -41.00   1.00   45.00    --    1.09 178.00-120.00   35
  3  \w     -8.00  37.00   1.00   45.00    --    1.09  77.00   0.00   45
  4  \w     18.00  45.00   1.00   45.00    --    1.09 -99.00 150.00   27
  5  \w    -32.00  -5.00   1.00   45.00    --    1.09 -57.00-120.00   27
  6  \w    -66.00 -40.00   1.00   45.00    --    1.09 -57.00-120.00   26
  7  \w    -45.00 -19.00   1.00   90.00    --  -39.83 -57.00-120.00   26
  8  \w   -110.00 -46.00   1.00   90.00    --  -39.83 -57.00 -60.00   64
  9  \w     12.00  90.00   1.00   90.00    --   42.02-125.00 -60.00   78
 10  \w      9.00 118.00   1.00   90.00    --   42.02  19.00  90.00  109
 11  \w    -31.00  47.00   1.00   90.00    --   42.02 -38.00 150.00   78
 12  \w    -19.00  81.00   1.00   90.00    --   42.02 -99.00 150.00  100
 13  \w    -30.00  68.00   1.00   90.00    --   42.02 -77.00 -30.00   98
 14  \w     16.00  65.00   1.00   90.00    --   42.02 -99.00  90.00   49
;
_diffrn_measurement_device 'four-circle diffractometer'
_diffrn_measurement_device_type 'Xcalibur, Sapphire3'
_diffrn_measurement_method '\w scans'
_diffrn_orient_matrix_type 'CrysAlisPro convention (1999,Acta A55,543-557)'
_diffrn_orient_matrix_UB_11 -0.0319256000
_diffrn_orient_matrix_UB_12 0.0299334000
_diffrn_orient_matrix_UB_13 0.0133021000
_diffrn_orient_matrix_UB_21 0.0283852000
_diffrn_orient_matrix_UB_22 0.0376570000
_diffrn_orient_matrix_UB_23 -0.0027314000
_diffrn_orient_matrix_UB_31 -0.0152125000
_diffrn_orient_matrix_UB_32 0.0074357000
_diffrn_orient_matrix_UB_33 -0.0398871000
_diffrn_radiation_monochromator graphite
_diffrn_radiation_probe x-ray
_diffrn_radiation_type 'Mo K\a'
_diffrn_radiation_wavelength 0.71073
_diffrn_reflns_av_R_equivalents 0.1451
_diffrn_reflns_av_unetI/netI 0.1327
_diffrn_reflns_Laue_measured_fraction_full 0.998
_diffrn_reflns_Laue_measured_fraction_max 0.998
_diffrn_reflns_limit_h_max 19
_diffrn_reflns_limit_h_min -19
_diffrn_reflns_limit_k_max 17
_diffrn_reflns_limit_k_min -17
_diffrn_reflns_limit_l_max 18
_diffrn_reflns_limit_l_min -20
_diffrn_reflns_number 45533
_diffrn_reflns_point_group_measured_fraction_full 0.998
_diffrn_reflns_point_group_measured_fraction_max 0.998
_diffrn_reflns_theta_full 25.242
_diffrn_reflns_theta_max 26.000
_diffrn_reflns_theta_min 3.139
_diffrn_source 'fine-focus sealed X-ray tube'
_diffrn_source_type 'Enhance (Mo) X-ray Source'
_exptl_absorpt_coefficient_mu 0.538
_exptl_absorpt_correction_T_max 0.970
_exptl_absorpt_correction_T_min 0.940
_exptl_absorpt_correction_type analytical
_exptl_absorpt_process_details
;
CrysAlisPro 1.171.41.115a (Rigaku Oxford Diffraction, 2021)
Analytical numeric absorption correction using a multifaceted crystal
model based on expressions derived by R.C. Clark & J.S. Reid.
(Clark, R. C. & Reid, J. S. (1995). Acta Cryst. A51, 887-897)
Empirical absorption correction using spherical harmonics,
implemented in SCALE3 ABSPACK scaling algorithm.
;
_exptl_crystal_colour black
_exptl_crystal_colour_primary black
_exptl_crystal_density_diffrn 1.273
_exptl_crystal_density_meas ?
_exptl_crystal_density_method none
_exptl_crystal_description prism
_exptl_crystal_F_000 1520
_exptl_crystal_preparation 'Magnetic properties'
_exptl_crystal_size_max 0.19
_exptl_crystal_size_mid 0.13
_exptl_crystal_size_min 0.07
_refine_diff_density_max 0.215
_refine_diff_density_min -0.215
_refine_diff_density_rms 0.046
_refine_ls_extinction_method none
_refine_ls_goodness_of_fit_ref 1.028
_refine_ls_hydrogen_treatment mixed
_refine_ls_matrix_type full
_refine_ls_number_parameters 466
_refine_ls_number_reflns 7553
_refine_ls_number_restraints 16
_refine_ls_restrained_S_all 1.031
_refine_ls_R_factor_all 0.1814
_refine_ls_R_factor_gt 0.0664
_refine_ls_shift/su_max 0.001
_refine_ls_shift/su_mean 0.000
_refine_ls_structure_factor_coef Fsqd
_refine_ls_weighting_details 'w=1/[\s^2^(Fo^2^)+(0.0060P)^2^] where P=(Fo^2^+2Fc^2^)/3'
_refine_ls_weighting_scheme calc
_refine_ls_wR_factor_gt 0.0802
_refine_ls_wR_factor_ref 0.1092
_reflns_Friedel_coverage 0.000
_reflns_number_gt 3367
_reflns_number_total 7553
_reflns_threshold_expression 'I > 2\s(I)'
_cod_data_source_file d4mh01318b3.cif
_cod_data_source_block Fe_PM_PEA_NCS_300K_CCDC2309698
_cod_depositor_comments
;
The following automatic conversions were performed:

data item '_chemical_melting_point' value 'not measured' was changed
to '?' -- the value is undefined or not given.

data item '_exptl_crystal_density_meas' value 'not measured' was
changed to '?' -- the value is perceived as not measured.

Automatic conversion script
Id: cif_fix_values 8170 2020-07-09 18:12:32Z antanas 
;
_cod_database_code 1573864
_shelxl_version_number 2014-3
_chemical_oxdiff_formula 'C42 H26 Fe1 N6 S2'
_shelx_space_group_comment
;
The symmetry employed for this shelxl refinement is uniquely defined
by the following loop, which should always be used as a source of
symmetry information in preference to the above space-group names.
They are only intended as comments.
;
_shelx_estimated_absorpt_t_max 0.963
_shelx_estimated_absorpt_t_min 0.905
_olex2_refinement_description
;
1. Fixed Uiso
 At 1.2 times of:
  All C(H) groups
2. Restrained distances
 C9'-C8' = C9'-C10' = C8'-C13' = C13'-C12' = C12'-C11' = C17'-C16' = C21'-C16'
 = C20'-C19' = C19'-C18' = C9-C8 = C13-C12 = C9-C10 = C11-C10 = C17-C16 = C19-
 C18 = C20-C19
 1.39 with sigma of 0.005
3.a Aromatic/amide H refined with riding coordinates:
 C10(H10), C7'(H7'), C13(H13), C7(H7), C5'(H5'), C13'(H13'), C12'(H12'),
 C10'(H10'), C9'(H9'), C12(H12), C2'(H2'), C4'(H4'), C21(H21), C17(H17),
 C21'(H21'), C3'(H3'), C5(H5), C18(H18), C19'(H19'), C17'(H17'), C20'(H20'),
 C2(H2), C19(H19), C20(H20), C4(H4), C3(H3)
;
_olex2_submission_special_instructions 'No special instructions were received'
_oxdiff_exptl_absorpt_empirical_details
;
Empirical correction (ABSPACK) includes:
- Absorption correction using spherical harmonics
- Frame scaling
;
_oxdiff_exptl_absorpt_empirical_full_max 1.018
_oxdiff_exptl_absorpt_empirical_full_min 0.984

loop_
_space_group_symop_operation_xyz
'x, y, z'
'-x, y+1/2, -z+1/2'
'-x, -y, -z'
'x, -y-1/2, z-1/2'

loop_
_atom_site_label
_atom_site_type_symbol
_atom_site_fract_x
_atom_site_fract_y
_atom_site_fract_z
_atom_site_U_iso_or_equiv
_atom_site_adp_type
_atom_site_occupancy
_atom_site_site_symmetry_order
_atom_site_calc_flag
_atom_site_refinement_flags_posn
_atom_site_refinement_flags_adp
_atom_site_refinement_flags_occupancy
_atom_site_disorder_assembly
_atom_site_disorder_group
Fe1 Fe -0.20486(4) 0.70904(4) 1.04507(3) 0.0601(2) Uani 1 1 d . . . . .
S1 S -0.30743(9) 0.49536(9) 0.84521(7) 0.0826(4) Uani 1 1 d . . . . .
S1' S -0.05918(9) 0.92467(9) 0.88817(7) 0.0844(4) Uani 1 1 d . . . . .
N3 N -0.2226(2) 0.6186(2) 1.15228(17) 0.0505(9) Uani 1 1 d . . . . .
N2' N -0.3221(2) 0.7819(2) 1.0664(2) 0.0588(10) Uani 1 1 d . . . . .
N3' N -0.1714(3) 0.8086(2) 1.14394(18) 0.0552(10) Uani 1 1 d . . . . .
N2 N -0.0838(2) 0.6373(2) 1.0681(2) 0.0639(10) Uani 1 1 d . . . . .
N1' N -0.1543(3) 0.7927(3) 0.9616(2) 0.0783(13) Uani 1 1 d . . . . .
C8 C -0.2954(3) 0.6138(3) 1.1984(2) 0.0508(11) Uani 1 1 d D . . . .
C6' C -0.3206(3) 0.8346(3) 1.1327(3) 0.0587(12) Uani 1 1 d . . . . .
N1 N -0.2641(3) 0.6192(3) 0.9658(2) 0.0815(13) Uani 1 1 d . . . . .
C8' C -0.0897(3) 0.8182(3) 1.1831(2) 0.0558(12) Uani 1 1 d D . . . .
C1 C -0.2821(3) 0.5680(3) 0.9159(2) 0.0611(13) Uani 1 1 d . . . . .
C9 C -0.3749(3) 0.6025(3) 1.1600(3) 0.0569(12) Uani 1 1 d D . . . .
H9 H -0.378(2) 0.590(2) 1.105(2) 0.068 Uiso 1 1 d . U . . .
C1' C -0.1145(3) 0.8474(3) 0.9312(2) 0.0589(13) Uani 1 1 d . . . . .
C10 C -0.4477(3) 0.5989(3) 1.2028(2) 0.0637(13) Uani 1 1 d D . . . .
H10 H -0.5006 0.5894 1.1763 0.076 Uiso 1 1 calc R U . . .
C7' C -0.2359(3) 0.8464(3) 1.1721(2) 0.0628(13) Uani 1 1 d . . . . .
H7' H -0.2293 0.8817 1.2179 0.075 Uiso 1 1 calc R U . . .
C13 C -0.2897(3) 0.6250(3) 1.2798(2) 0.0684(13) Uani 1 1 d D . . . .
H13 H -0.2366 0.6337 1.3062 0.082 Uiso 1 1 calc R U . . .
C7 C -0.1539(3) 0.5789(3) 1.1780(2) 0.0608(12) Uani 1 1 d . . . . .
H7 H -0.1532 0.5451 1.2248 0.073 Uiso 1 1 calc R U . . .
C16 C -0.6637(3) 0.5876(3) 1.3971(3) 0.0661(13) Uani 1 1 d D . . . .
C11 C -0.4427(3) 0.6092(3) 1.2850(2) 0.0610(12) Uani 1 1 d D . . . .
C6 C -0.0769(3) 0.5865(3) 1.1346(3) 0.0622(12) Uani 1 1 d . . . . .
C14 C -0.5189(3) 0.6052(3) 1.3283(3) 0.0691(14) Uani 1 1 d . . . . .
C5' C -0.3931(3) 0.8740(3) 1.1595(3) 0.0715(14) Uani 1 1 d . . . . .
H5' H -0.3903 0.9091 1.2056 0.086 Uiso 1 1 calc R U . . .
C11' C 0.0752(3) 0.8278(3) 1.2541(3) 0.0680(13) Uani 1 1 d D . . . .
C13' C -0.0751(3) 0.7973(3) 1.2624(2) 0.0716(14) Uani 1 1 d D . . . .
H13' H -0.1205 0.7805 1.2926 0.086 Uiso 1 1 calc R U . . .
C16' C 0.3134(3) 0.8592(3) 1.3566(3) 0.0714(14) Uani 1 1 d D . . . .
C12' C 0.0067(3) 0.8014(3) 1.2972(2) 0.0764(15) Uani 1 1 d D . . . .
H12' H 0.0160 0.7860 1.3505 0.092 Uiso 1 1 calc R U . . .
C15 C -0.5835(3) 0.5986(3) 1.3613(3) 0.0715(14) Uani 1 1 d . . . . .
C10' C 0.0602(3) 0.8479(3) 1.1740(3) 0.0734(14) Uani 1 1 d D . . . .
H10' H 0.1055 0.8648 1.1437 0.088 Uiso 1 1 calc R U . . .
C14' C 0.1598(4) 0.8363(3) 1.2910(3) 0.0748(15) Uani 1 1 d . . . . .
C9' C -0.0216(3) 0.8428(3) 1.1391(2) 0.0719(14) Uani 1 1 d D . . . .
H9' H -0.0308 0.8561 1.0854 0.086 Uiso 1 1 calc R U . . .
C12 C -0.3630(3) 0.6231(3) 1.3220(2) 0.0766(15) Uani 1 1 d D . . . .
H12 H -0.3584 0.6315 1.3768 0.092 Uiso 1 1 calc R U . . .
C2' C -0.3970(4) 0.7731(3) 1.0259(3) 0.0708(14) Uani 1 1 d . . . . .
H2' H -0.3988 0.7388 0.9794 0.085 Uiso 1 1 calc R U . . .
C4' C -0.4701(3) 0.8610(4) 1.1173(3) 0.0855(16) Uani 1 1 d . . . . .
H4' H -0.5202 0.8858 1.1355 0.103 Uiso 1 1 calc R U . . .
C15' C 0.2294(4) 0.8457(3) 1.3210(3) 0.0761(15) Uani 1 1 d . . . . .
C21 C -0.6685(4) 0.5517(3) 1.4724(3) 0.0864(16) Uani 1 1 d . . . . .
H21 H -0.6187 0.5364 1.5020 0.104 Uiso 1 1 calc R U . . .
C17 C -0.7386(3) 0.6098(3) 1.3539(3) 0.0796(15) Uani 1 1 d D . . . .
H17 H -0.7359 0.6335 1.3029 0.096 Uiso 1 1 calc R U . . .
C21' C 0.3255(3) 0.8844(3) 1.4354(3) 0.0832(15) Uani 1 1 d D . . . .
H21' H 0.2785 0.8898 1.4665 0.100 Uiso 1 1 calc R U . . .
C3' C -0.4722(4) 0.8118(4) 1.0487(3) 0.0847(16) Uani 1 1 d . . . . .
H3' H -0.5230 0.8043 1.0181 0.102 Uiso 1 1 calc R U . . .
C5 C -0.0015(4) 0.5459(4) 1.1609(3) 0.0869(16) Uani 1 1 d . . . . .
H5 H 0.0018 0.5128 1.2081 0.104 Uiso 1 1 calc R U . . .
C18 C -0.8172(4) 0.5974(4) 1.3855(3) 0.0991(18) Uani 1 1 d D . . . .
H18 H -0.8670 0.6130 1.3560 0.119 Uiso 1 1 calc R U . . .
C19' C 0.4753(4) 0.8917(4) 1.4233(4) 0.0930(17) Uani 1 1 d D . . . .
H19' H 0.5296 0.9044 1.4455 0.112 Uiso 1 1 calc R U . . .
C17' C 0.3848(4) 0.8480(4) 1.3131(3) 0.0908(17) Uani 1 1 d D . . . .
H17' H 0.3778 0.8297 1.2603 0.109 Uiso 1 1 calc R U . . .
C20' C 0.4057(4) 0.9017(4) 1.4684(3) 0.0944(18) Uani 1 1 d D . . . .
H20' H 0.4129 0.9201 1.5212 0.113 Uiso 1 1 calc R U . . .
C2 C -0.0145(4) 0.6448(4) 1.0264(3) 0.0950(18) Uani 1 1 d . . . . .
H2 H -0.0180 0.6800 0.9803 0.114 Uiso 1 1 calc R U . . .
C19 C -0.8216(4) 0.5620(4) 1.4608(3) 0.1021(19) Uani 1 1 d D . . . .
H19 H -0.8744 0.5538 1.4826 0.123 Uiso 1 1 calc R U . . .
C20 C -0.7471(4) 0.5386(4) 1.5038(3) 0.1026(19) Uani 1 1 d D . . . .
H20 H -0.7499 0.5139 1.5545 0.123 Uiso 1 1 calc R U . . .
C4 C 0.0688(4) 0.5548(4) 1.1167(4) 0.111(2) Uani 1 1 d . . . . .
H4 H 0.1205 0.5280 1.1337 0.133 Uiso 1 1 calc R U . . .
C18' C 0.4657(4) 0.8630(4) 1.3456(4) 0.0942(18) Uani 1 1 d D . . . .
H18' H 0.526(3) 0.857(3) 1.321(2) 0.113 Uiso 1 1 d . U . . .
C3 C 0.0621(4) 0.6031(5) 1.0478(4) 0.116(2) Uani 1 1 d . . . . .
H3 H 0.1084 0.6079 1.0157 0.139 Uiso 1 1 calc R U . . .

loop_
_atom_site_aniso_label
_atom_site_aniso_U_11
_atom_site_aniso_U_22
_atom_site_aniso_U_33
_atom_site_aniso_U_23
_atom_site_aniso_U_13
_atom_site_aniso_U_12
Fe1 0.0561(5) 0.0743(5) 0.0502(3) -0.0009(3) 0.0066(3) -0.0074(4)
S1 0.0786(11) 0.0998(11) 0.0685(8) -0.0211(7) -0.0030(7) -0.0025(8)
S1' 0.0734(10) 0.0935(11) 0.0879(9) 0.0027(8) 0.0198(7) -0.0199(8)
N3 0.045(3) 0.057(3) 0.050(2) -0.0047(16) 0.0080(18) -0.0042(19)
N2' 0.053(3) 0.065(3) 0.059(2) 0.0042(19) -0.0008(19) -0.004(2)
N3' 0.053(3) 0.061(3) 0.051(2) 0.0019(17) 0.0037(19) -0.011(2)
N2 0.053(3) 0.077(3) 0.064(2) -0.005(2) 0.020(2) -0.006(2)
N1' 0.087(3) 0.091(3) 0.058(2) 0.009(2) 0.011(2) -0.018(3)
C8 0.048(3) 0.053(3) 0.052(3) 0.001(2) 0.011(2) -0.005(2)
C6' 0.060(4) 0.057(3) 0.059(3) 0.005(2) 0.002(3) -0.004(3)
N1 0.083(3) 0.094(3) 0.067(3) -0.020(2) -0.001(2) -0.014(3)
C8' 0.056(3) 0.059(3) 0.052(3) -0.003(2) -0.005(2) -0.013(2)
C1 0.047(3) 0.080(4) 0.057(3) 0.010(3) 0.005(2) 0.007(3)
C9 0.049(3) 0.065(3) 0.056(3) 0.002(2) 0.003(3) -0.010(2)
C1' 0.051(3) 0.081(4) 0.044(3) -0.008(2) -0.003(2) 0.003(3)
C10 0.049(3) 0.070(4) 0.072(3) 0.001(2) 0.000(3) -0.011(2)
C7' 0.068(4) 0.063(3) 0.057(3) 0.000(2) -0.003(3) -0.011(3)
C13 0.044(3) 0.109(4) 0.052(3) -0.001(2) 0.003(2) -0.003(3)
C7 0.060(4) 0.063(4) 0.060(3) 0.002(2) 0.013(3) -0.003(3)
C16 0.053(4) 0.069(4) 0.078(3) -0.005(3) 0.022(3) -0.007(3)
C11 0.050(3) 0.067(3) 0.067(3) 0.005(2) 0.017(3) -0.003(2)
C6 0.051(4) 0.069(4) 0.067(3) -0.008(3) 0.009(3) 0.002(3)
C14 0.054(4) 0.075(4) 0.079(3) 0.001(3) 0.017(3) -0.009(3)
C5' 0.060(4) 0.076(4) 0.078(3) -0.010(3) 0.008(3) 0.007(3)
C11' 0.065(4) 0.066(4) 0.071(3) 0.004(2) -0.008(3) -0.009(3)
C13' 0.069(4) 0.087(4) 0.059(3) 0.001(3) 0.003(3) -0.024(3)
C16' 0.066(4) 0.062(4) 0.084(4) 0.005(3) -0.011(3) -0.004(3)
C12' 0.069(4) 0.098(4) 0.061(3) 0.005(3) -0.009(3) -0.023(3)
C15 0.062(4) 0.072(4) 0.083(3) 0.003(3) 0.022(3) -0.009(3)
C10' 0.062(4) 0.082(4) 0.076(3) 0.009(3) 0.003(3) -0.014(3)
C14' 0.069(4) 0.068(4) 0.086(3) -0.001(3) -0.012(3) -0.010(3)
C9' 0.068(4) 0.090(4) 0.058(3) 0.013(2) 0.005(3) -0.015(3)
C12 0.068(4) 0.112(4) 0.050(3) -0.002(3) 0.012(3) -0.004(3)
C2' 0.068(4) 0.077(4) 0.067(3) 0.003(2) -0.006(3) -0.003(3)
C4' 0.052(4) 0.098(5) 0.108(4) 0.004(3) 0.010(3) 0.014(3)
C15' 0.067(4) 0.073(4) 0.087(4) 0.003(3) -0.010(3) -0.005(3)
C21 0.069(4) 0.109(5) 0.082(4) 0.011(3) 0.013(3) -0.008(3)
C17 0.066(4) 0.089(4) 0.086(4) 0.011(3) 0.023(3) -0.003(3)
C21' 0.060(4) 0.107(4) 0.082(4) -0.007(3) 0.001(3) -0.004(3)
C3' 0.065(4) 0.099(5) 0.088(4) 0.000(3) -0.018(3) -0.001(3)
C5 0.060(4) 0.099(5) 0.104(4) 0.009(3) 0.015(3) 0.015(3)
C18 0.060(4) 0.110(5) 0.130(5) 0.021(4) 0.024(4) 0.006(3)
C19' 0.068(5) 0.084(4) 0.124(5) 0.010(4) -0.020(4) 0.009(3)
C17' 0.076(5) 0.106(5) 0.090(4) -0.009(3) 0.001(4) -0.008(4)
C20' 0.079(5) 0.108(5) 0.094(4) -0.008(3) -0.015(4) 0.006(4)
C2 0.087(5) 0.109(5) 0.093(4) 0.005(3) 0.040(4) 0.004(4)
C19 0.058(4) 0.126(5) 0.127(5) 0.011(4) 0.041(4) -0.006(4)
C20 0.084(5) 0.133(6) 0.093(4) 0.018(3) 0.032(4) -0.011(4)
C4 0.057(5) 0.138(6) 0.138(6) -0.002(4) 0.015(4) 0.024(4)
C18' 0.056(5) 0.102(5) 0.125(5) 0.006(4) 0.009(4) 0.000(4)
C3 0.073(5) 0.148(7) 0.130(6) -0.004(5) 0.049(4) 0.016(4)

loop_
_atom_type_symbol
_atom_type_description
_atom_type_scat_dispersion_real
_atom_type_scat_dispersion_imag
_atom_type_scat_source
C C 0.0033 0.0016 'International Tables Vol C Tables 4.2.6.8 and 6.1.1.4'
H H 0.0000 0.0000 'International Tables Vol C Tables 4.2.6.8 and 6.1.1.4'
Fe Fe 0.3463 0.8444 'International Tables Vol C Tables 4.2.6.8 and 6.1.1.4'
N N 0.0061 0.0033 'International Tables Vol C Tables 4.2.6.8 and 6.1.1.4'
S S 0.1246 0.1234 'International Tables Vol C Tables 4.2.6.8 and 6.1.1.4'

loop_
_exptl_crystal_face_index_h
_exptl_crystal_face_index_k
_exptl_crystal_face_index_l
_exptl_crystal_face_perp_dist
3 -3 23 0.0795
-1 4 -23 0.0545
-22 -1 2 0.0239
22 1 -1 0.0736
3 20 0 0.0264
-3 -20 -2 0.0345

loop_
_geom_angle_atom_site_label_1
_geom_angle_atom_site_label_2
_geom_angle_atom_site_label_3
_geom_angle
_geom_angle_site_symmetry_1
_geom_angle_site_symmetry_3
_geom_angle_publ_flag
N2' Fe1 N3 90.62(13) . . ?
N2' Fe1 N3' 74.09(14) . . ?
N2' Fe1 N2 160.21(13) . . ?
N3' Fe1 N3 79.56(11) . . ?
N2 Fe1 N3 73.90(14) . . ?
N2 Fe1 N3' 90.71(14) . . ?
N1' Fe1 N3 163.89(15) . . ?
N1' Fe1 N2' 100.62(15) . . ?
N1' Fe1 N3' 92.37(14) . . ?
N1' Fe1 N2 92.45(16) . . ?
N1' Fe1 N1 96.31(15) . . ?
N1 Fe1 N3 94.42(13) . . ?
N1 Fe1 N2' 93.69(16) . . ?
N1 Fe1 N3' 166.18(16) . . ?
N1 Fe1 N2 99.62(15) . . ?
C8 N3 Fe1 127.1(3) . . ?
C7 N3 Fe1 113.3(3) . . ?
C7 N3 C8 118.7(4) . . ?
C6' N2' Fe1 116.0(3) . . ?
C2' N2' Fe1 126.7(3) . . ?
C2' N2' C6' 116.9(4) . . ?
C8' N3' Fe1 125.3(3) . . ?
C7' N3' Fe1 113.5(3) . . ?
C7' N3' C8' 120.2(4) . . ?
C6 N2 Fe1 116.2(3) . . ?
C2 N2 Fe1 126.4(4) . . ?
C2 N2 C6 117.2(4) . . ?
C1' N1' Fe1 163.0(4) . . ?
C9 C8 N3 118.7(4) . . ?
C9 C8 C13 119.2(4) . . ?
C13 C8 N3 122.0(4) . . ?
N2' C6' C7' 114.5(4) . . ?
N2' C6' C5' 122.2(4) . . ?
C5' C6' C7' 123.3(5) . . ?
C1 N1 Fe1 167.0(4) . . ?
C13' C8' N3' 121.9(4) . . ?
C9' C8' N3' 118.7(4) . . ?
C9' C8' C13' 119.2(4) . . ?
N1 C1 S1 179.9(6) . . ?
C8 C9 H9 119(2) . . ?
C8 C9 C10 120.5(4) . . ?
C10 C9 H9 120(2) . . ?
N1' C1' S1' 179.6(5) . . ?
C9 C10 H10 119.6 . . ?
C9 C10 C11 120.8(4) . . ?
C11 C10 H10 119.6 . . ?
N3' C7' C6' 120.2(4) . . ?
N3' C7' H7' 119.9 . . ?
C6' C7' H7' 119.9 . . ?
C8 C13 H13 120.0 . . ?
C8 C13 C12 119.9(4) . . ?
C12 C13 H13 120.0 . . ?
N3 C7 H7 119.9 . . ?
N3 C7 C6 120.3(4) . . ?
C6 C7 H7 119.9 . . ?
C21 C16 C15 121.6(5) . . ?
C21 C16 C17 119.1(4) . . ?
C17 C16 C15 119.3(5) . . ?
C10 C11 C14 120.0(4) . . ?
C12 C11 C10 117.8(4) . . ?
C12 C11 C14 122.2(4) . . ?
N2 C6 C7 115.7(4) . . ?
N2 C6 C5 122.4(5) . . ?
C5 C6 C7 121.9(5) . . ?
C15 C14 C11 176.5(5) . . ?
C6' C5' H5' 120.4 . . ?
C6' C5' C4' 119.3(5) . . ?
C4' C5' H5' 120.4 . . ?
C12' C11' C10' 118.3(4) . . ?
C12' C11' C14' 121.3(4) . . ?
C10' C11' C14' 120.4(4) . . ?
C8' C13' H13' 119.9 . . ?
C8' C13' C12' 120.1(4) . . ?
C12' C13' H13' 119.9 . . ?
C21' C16' C15' 121.1(5) . . ?
C17' C16' C15' 120.9(5) . . ?
C17' C16' C21' 118.0(5) . . ?
C11' C12' H12' 119.4 . . ?
C13' C12' C11' 121.2(4) . . ?
C13' C12' H12' 119.4 . . ?
C14 C15 C16 176.5(5) . . ?
C11' C10' H10' 119.8 . . ?
C9' C10' C11' 120.4(4) . . ?
C9' C10' H10' 119.8 . . ?
C15' C14' C11' 178.3(5) . . ?
C8' C9' C10' 120.7(4) . . ?
C8' C9' H9' 119.7 . . ?
C10' C9' H9' 119.7 . . ?
C13 C12 H12 119.2 . . ?
C11 C12 C13 121.7(4) . . ?
C11 C12 H12 119.2 . . ?
N2' C2' H2' 118.0 . . ?
N2' C2' C3' 124.0(5) . . ?
C3' C2' H2' 118.0 . . ?
C5' C4' H4' 120.3 . . ?
C3' C4' C5' 119.4(5) . . ?
C3' C4' H4' 120.3 . . ?
C14' C15' C16' 178.7(5) . . ?
C16 C21 H21 120.0 . . ?
C16 C21 C20 120.1(5) . . ?
C20 C21 H21 120.0 . . ?
C16 C17 H17 119.6 . . ?
C18 C17 C16 120.9(5) . . ?
C18 C17 H17 119.6 . . ?
C16' C21' H21' 119.5 . . ?
C20' C21' C16' 121.0(5) . . ?
C20' C21' H21' 119.5 . . ?
C2' C3' H3' 120.9 . . ?
C4' C3' C2' 118.1(5) . . ?
C4' C3' H3' 120.9 . . ?
C6 C5 H5 120.4 . . ?
C4 C5 C6 119.1(5) . . ?
C4 C5 H5 120.4 . . ?
C17 C18 H18 120.1 . . ?
C19 C18 C17 119.9(5) . . ?
C19 C18 H18 120.1 . . ?
C20' C19' H19' 119.6 . . ?
C20' C19' C18' 120.9(5) . . ?
C18' C19' H19' 119.6 . . ?
C16' C17' H17' 119.1 . . ?
C18' C17' C16' 121.8(5) . . ?
C18' C17' H17' 119.1 . . ?
C21' C20' C19' 119.6(5) . . ?
C21' C20' H20' 120.2 . . ?
C19' C20' H20' 120.2 . . ?
N2 C2 H2 118.3 . . ?
N2 C2 C3 123.4(5) . . ?
C3 C2 H2 118.3 . . ?
C18 C19 H19 120.3 . . ?
C18 C19 C20 119.5(5) . . ?
C20 C19 H19 120.3 . . ?
C21 C20 C19 120.6(5) . . ?
C21 C20 H20 119.7 . . ?
C19 C20 H20 119.7 . . ?
C5 C4 H4 120.4 . . ?
C3 C4 C5 119.2(6) . . ?
C3 C4 H4 120.4 . . ?
C19' C18' H18' 110(2) . . ?
C17' C18' C19' 118.6(5) . . ?
C17' C18' H18' 131(2) . . ?
C2 C3 H3 120.7 . . ?
C4 C3 C2 118.6(6) . . ?
C4 C3 H3 120.7 . . ?

loop_
_geom_bond_atom_site_label_1
_geom_bond_atom_site_label_2
_geom_bond_distance
_geom_bond_site_symmetry_2
_geom_bond_publ_flag
Fe1 N3 2.267(3) . ?
Fe1 N2' 2.168(4) . ?
Fe1 N3' 2.251(3) . ?
Fe1 N2 2.181(4) . ?
Fe1 N1' 2.053(4) . ?
Fe1 N1 2.056(4) . ?
S1 C1 1.627(5) . ?
S1' C1' 1.617(5) . ?
N3 C8 1.416(5) . ?
N3 C7 1.276(5) . ?
N2' C6' 1.355(5) . ?
N2' C2' 1.331(5) . ?
N3' C8' 1.414(5) . ?
N3' C7' 1.265(5) . ?
N2 C6 1.343(5) . ?
N2 C2 1.329(6) . ?
N1' C1' 1.151(5) . ?
C8 C9 1.379(4) . ?
C8 C13 1.380(5) . ?
C6' C7' 1.461(6) . ?
C6' C5' 1.370(6) . ?
N1 C1 1.148(5) . ?
C8' C13' 1.379(3) . ?
C8' C9' 1.379(4) . ?
C9 H9 0.94(3) . ?
C9 C10 1.383(4) . ?
C10 H10 0.9300 . ?
C10 C11 1.392(4) . ?
C7' H7' 0.9300 . ?
C13 H13 0.9300 . ?
C13 C12 1.384(4) . ?
C7 H7 0.9300 . ?
C7 C6 1.448(6) . ?
C16 C15 1.433(6) . ?
C16 C21 1.378(5) . ?
C16 C17 1.384(4) . ?
C11 C14 1.434(6) . ?
C11 C12 1.380(5) . ?
C6 C5 1.372(6) . ?
C14 C15 1.184(6) . ?
C5' H5' 0.9300 . ?
C5' C4' 1.380(6) . ?
C11' C12' 1.383(4) . ?
C11' C10' 1.388(5) . ?
C11' C14' 1.436(6) . ?
C13' H13' 0.9300 . ?
C13' C12' 1.380(4) . ?
C16' C15' 1.428(6) . ?
C16' C21' 1.381(4) . ?
C16' C17' 1.381(4) . ?
C12' H12' 0.9300 . ?
C10' H10' 0.9300 . ?
C10' C9' 1.382(4) . ?
C14' C15' 1.185(6) . ?
C9' H9' 0.9300 . ?
C12 H12 0.9300 . ?
C2' H2' 0.9300 . ?
C2' C3' 1.379(6) . ?
C4' H4' 0.9300 . ?
C4' C3' 1.360(6) . ?
C21 H21 0.9300 . ?
C21 C20 1.380(6) . ?
C17 H17 0.9300 . ?
C17 C18 1.379(6) . ?
C21' H21' 0.9300 . ?
C21' C20' 1.369(6) . ?
C3' H3' 0.9300 . ?
C5 H5 0.9300 . ?
C5 C4 1.370(7) . ?
C18 H18 0.9300 . ?
C18 C19 1.375(4) . ?
C19' H19' 0.9300 . ?
C19' C20' 1.370(4) . ?
C19' C18' 1.376(4) . ?
C17' H17' 0.9300 . ?
C17' C18' 1.370(7) . ?
C20' H20' 0.9300 . ?
C2 H2 0.9300 . ?
C2 C3 1.375(7) . ?
C19 H19 0.9300 . ?
C19 C20 1.383(4) . ?
C20 H20 0.9300 . ?
C4 H4 0.9300 . ?
C4 C3 1.358(7) . ?
C18' H18' 1.05(5) . ?
C3 H3 0.9300 . ?

loop_
_geom_torsion_atom_site_label_1
_geom_torsion_atom_site_label_2
_geom_torsion_atom_site_label_3
_geom_torsion_atom_site_label_4
_geom_torsion
_geom_torsion_site_symmetry_1
_geom_torsion_site_symmetry_2
_geom_torsion_site_symmetry_3
_geom_torsion_site_symmetry_4
_geom_torsion_publ_flag
Fe1 N3 C8 C9 50.2(5) . . . . ?
Fe1 N3 C8 C13 -126.3(4) . . . . ?
Fe1 N3 C7 C6 -6.2(5) . . . . ?
Fe1 N2' C6' C7' 10.1(4) . . . . ?
Fe1 N2' C6' C5' -170.7(3) . . . . ?
Fe1 N2' C2' C3' 170.7(4) . . . . ?
Fe1 N3' C8' C13' -114.8(4) . . . . ?
Fe1 N3' C8' C9' 60.5(5) . . . . ?
Fe1 N3' C7' C6' -9.2(5) . . . . ?
Fe1 N2 C6 C7 5.9(5) . . . . ?
Fe1 N2 C6 C5 -172.8(4) . . . . ?
Fe1 N2 C2 C3 174.7(4) . . . . ?
N3 C8 C9 C10 -179.0(4) . . . . ?
N3 C8 C13 C12 177.6(4) . . . . ?
N3 C7 C6 N2 0.5(6) . . . . ?
N3 C7 C6 C5 179.1(4) . . . . ?
N2' C6' C7' N3' -0.2(6) . . . . ?
N2' C6' C5' C4' -0.9(7) . . . . ?
N2' C2' C3' C4' -0.8(8) . . . . ?
N3' C8' C13' C12' 175.4(4) . . . . ?
N3' C8' C9' C10' -176.3(4) . . . . ?
N2 C6 C5 C4 -2.2(8) . . . . ?
N2 C2 C3 C4 -2.7(10) . . . . ?
C8 N3 C7 C6 -176.7(4) . . . . ?
C8 C9 C10 C11 1.8(7) . . . . ?
C8 C13 C12 C11 0.8(7) . . . . ?
C6' N2' C2' C3' -2.0(7) . . . . ?
C6' C5' C4' C3' -1.9(7) . . . . ?
C8' N3' C7' C6' -178.5(3) . . . . ?
C8' C13' C12' C11' 1.2(7) . . . . ?
C9 C8 C13 C12 1.1(6) . . . . ?
C9 C10 C11 C14 -180.0(4) . . . . ?
C9 C10 C11 C12 0.0(6) . . . . ?
C10 C11 C12 C13 -1.3(7) . . . . ?
C7' N3' C8' C13' 53.1(6) . . . . ?
C7' N3' C8' C9' -131.6(4) . . . . ?
C7' C6' C5' C4' 178.3(4) . . . . ?
C13 C8 C9 C10 -2.4(6) . . . . ?
C7 N3 C8 C9 -140.7(4) . . . . ?
C7 N3 C8 C13 42.7(6) . . . . ?
C7 C6 C5 C4 179.3(5) . . . . ?
C16 C21 C20 C19 -0.6(9) . . . . ?
C16 C17 C18 C19 -0.4(8) . . . . ?
C6 N2 C2 C3 0.3(8) . . . . ?
C6 C5 C4 C3 -0.3(9) . . . . ?
C14 C11 C12 C13 178.6(4) . . . . ?
C5' C6' C7' N3' -179.5(4) . . . . ?
C5' C4' C3' C2' 2.8(8) . . . . ?
C11' C10' C9' C8' 0.3(7) . . . . ?
C13' C8' C9' C10' -0.9(7) . . . . ?
C16' C21' C20' C19' -1.6(8) . . . . ?
C16' C17' C18' C19' -1.2(9) . . . . ?
C12' C11' C10' C9' 1.0(7) . . . . ?
C15 C16 C21 C20 -177.4(5) . . . . ?
C15 C16 C17 C18 178.0(5) . . . . ?
C10' C11' C12' C13' -1.8(7) . . . . ?
C14' C11' C12' C13' 177.0(4) . . . . ?
C14' C11' C10' C9' -177.7(4) . . . . ?
C9' C8' C13' C12' 0.2(7) . . . . ?
C2' N2' C6' C7' -176.5(4) . . . . ?
C2' N2' C6' C5' 2.8(6) . . . . ?
C15' C16' C21' C20' -176.8(5) . . . . ?
C15' C16' C17' C18' 178.2(5) . . . . ?
C21 C16 C17 C18 0.6(7) . . . . ?
C17 C16 C21 C20 -0.1(7) . . . . ?
C17 C18 C19 C20 -0.4(9) . . . . ?
C21' C16' C17' C18' -1.4(8) . . . . ?
C5 C4 C3 C2 2.6(10) . . . . ?
C18 C19 C20 C21 0.9(9) . . . . ?
C17' C16' C21' C20' 2.8(7) . . . . ?
C20' C19' C18' C17' 2.4(9) . . . . ?
C2 N2 C6 C7 -179.2(4) . . . . ?
C2 N2 C6 C5 2.1(7) . . . . ?
C18' C19' C20' C21' -1.1(9) . . . . ?

loop_
_exptl_oxdiff_crystal_face_indexfrac_h
_exptl_oxdiff_crystal_face_indexfrac_k
_exptl_oxdiff_crystal_face_indexfrac_l
_exptl_oxdiff_crystal_face_x
_exptl_oxdiff_crystal_face_y
_exptl_oxdiff_crystal_face_z
3.3500 -3.3760 22.9323 0.0970 -0.0947 -0.9908
-0.5083 3.5165 -23.3440 -0.1890 0.1818 0.9650
-22.0646 -0.8471 1.5831 0.7001 -0.6625 0.2662
22.0684 0.7932 -1.2259 -0.6971 0.6596 -0.2809
2.8105 20.3767 -0.1618 0.5181 0.8475 0.1152
-3.3078 -20.2570 -1.5448 -0.5213 -0.8525 -0.0387
